data_7112527
loop_
_publ_author_name
'Wheeler, Kraig A.'
'Malehorn, Steven H.'
'Egan, Annie E.'

_publ_section_title
;
 Valine sulfonamidecinnamic acid asymmetric crystal reactions.
;
_journal_issue 4
_journal_name_full 'Chemical communications (Cambridge, England)'
_journal_page_first 519
_journal_page_last 521
_journal_paper_doi 10.1039/c1cc15068e
_journal_volume 48
_journal_year 2012
_chemical_absolute_configuration rm
_chemical_formula_moiety 'C28 H34 N2 O12 S2'
_chemical_formula_sum 'C28 H34 N2 O12 S2'
_chemical_formula_weight 654.71
_chemical_name_systematic
;
?
;
_space_group_IT_number 1
_symmetry_cell_setting triclinic
_symmetry_space_group_name_Hall 'P 1'
_symmetry_space_group_name_H-M 'P 1'
_atom_sites_solution_hydrogens geom
_atom_sites_solution_primary direct
_atom_sites_solution_secondary difmap
_audit_creation_method SHELXL-97
_cell_angle_alpha 83.951(2)
_cell_angle_beta 77.725(2)
_cell_angle_gamma 89.754(2)
_cell_formula_units_Z 1
_cell_length_a 7.8647(3)
_cell_length_b 8.0522(3)
_cell_length_c 11.7930(5)
_cell_measurement_reflns_used 4671
_cell_measurement_temperature 100(2)
_cell_measurement_theta_max 67.310
_cell_measurement_theta_min 5.205
_cell_volume 725.57(5)
_computing_cell_refinement APEX2
_computing_data_reduction
;
SAINT (Bruker, 2010) and XPREP (Bruker, 2010)
;
_computing_molecular_graphics 'XSEED (Barbour, 2001)'
_computing_publication_material 'XSEED (Barbour, 2001)'
_computing_structure_refinement 'SHELXL-97 (Sheldrick, 2008)'
_computing_structure_solution 'SHELXS-97 (Sheldrick, 2008)'
_diffrn_ambient_temperature 100(2)
_diffrn_detector_area_resol_mean 8.3
_diffrn_measured_fraction_theta_full 0.980
_diffrn_measured_fraction_theta_max 0.980
_diffrn_measurement_device_type 'Bruker APEXII CCD'
_diffrn_measurement_method 'phi and omega scans'
_diffrn_radiation_monochromator graphite
_diffrn_radiation_source 'fine-focus sealed tube'
_diffrn_radiation_type CuK\a
_diffrn_radiation_wavelength 1.54178
_diffrn_reflns_av_R_equivalents 0.0581
_diffrn_reflns_av_sigmaI/netI 0.0503
_diffrn_reflns_limit_h_max 9
_diffrn_reflns_limit_h_min -9
_diffrn_reflns_limit_k_max 9
_diffrn_reflns_limit_k_min -9
_diffrn_reflns_limit_l_max 14
_diffrn_reflns_limit_l_min 0
_diffrn_reflns_number 4698
_diffrn_reflns_theta_full 67.32
_diffrn_reflns_theta_max 67.32
_diffrn_reflns_theta_min 3.86
_exptl_absorpt_coefficient_mu 2.270
_exptl_absorpt_correction_T_max 0.738
_exptl_absorpt_correction_T_min 0.458
_exptl_absorpt_correction_type multi-scan
_exptl_absorpt_process_details 'TWINABS (Bruker, 2010)'
_exptl_crystal_colour colorless
_exptl_crystal_density_diffrn 1.498
_exptl_crystal_density_method 'not measured'
_exptl_crystal_description 'transparent plate'
_exptl_crystal_F_000 344
_exptl_crystal_size_max 0.344
_exptl_crystal_size_mid 0.286
_exptl_crystal_size_min 0.134
_refine_diff_density_max 0.528
_refine_diff_density_min -0.290
_refine_diff_density_rms 0.065
_refine_ls_abs_structure_details 'Flack H D (1983), Acta Cryst. A39, 876-881'
_refine_ls_abs_structure_Flack 0.09(2)
_refine_ls_extinction_method none
_refine_ls_goodness_of_fit_ref 1.046
_refine_ls_hydrogen_treatment mixed
_refine_ls_matrix_type full
_refine_ls_number_parameters 549
_refine_ls_number_reflns 4698
_refine_ls_number_restraints 115
_refine_ls_restrained_S_all 1.034
_refine_ls_R_factor_all 0.0555
_refine_ls_R_factor_gt 0.0499
_refine_ls_shift/su_max 1.492
_refine_ls_shift/su_mean 0.003
_refine_ls_structure_factor_coef Fsqd
_refine_ls_weighting_details 'calc w=1/[\s^2^(Fo^2^)+(0.0693P)^2^+0.2523P] where P=(Fo^2^+2Fc^2^)/3'
_refine_ls_weighting_scheme calc
_refine_ls_wR_factor_gt 0.1250
_refine_ls_wR_factor_ref 0.1292
_reflns_number_gt 4326
_reflns_number_total 4698
_reflns_threshold_expression >2sigma(I)
_cod_data_source_file c1cc15068e.txt
_cod_data_source_block kaw126_twin5_DVal(reacted)_838812
_cod_database_code 7112527

loop_
_symmetry_equiv_pos_as_xyz
'x, y, z'

loop_
_atom_site_label
_atom_site_type_symbol
_atom_site_fract_x
_atom_site_fract_y
_atom_site_fract_z
_atom_site_U_iso_or_equiv
_atom_site_adp_type
_atom_site_occupancy
_atom_site_symmetry_multiplicity
_atom_site_calc_flag
_atom_site_refinement_flags
_atom_site_disorder_assembly
_atom_site_disorder_group
S1A S 0.30978(11) 0.88479(10) 0.47808(7) 0.0318(2) Uani 1 1 d . A .
O1A O 0.7716(3) 1.8052(3) 0.0747(2) 0.0377(7) Uani 1 1 d D A .
H3 H 0.824(4) 1.895(3) 0.045(4) 0.045 Uiso 1 1 d D . .
O2A O 0.9749(3) 1.6690(3) -0.0428(2) 0.0305(6) Uani 1 1 d . A .
O3A O 0.5660(3) 1.2033(3) 0.6022(2) 0.0329(6) Uani 1 1 d . . .
O4A O 0.7790(3) 1.0778(3) 0.4853(2) 0.0386(7) Uani 1 1 d D . .
H7 H 0.815(5) 1.178(2) 0.469(4) 0.046 Uiso 1 1 d D . .
O5A O 0.1253(3) 0.8921(3) 0.5089(2) 0.0400(7) Uani 1 1 d . . .
O6A O 0.3949(4) 0.7437(3) 0.4289(2) 0.0402(7) Uani 1 1 d . . .
N1A N 0.3735(4) 0.8990(3) 0.6016(2) 0.0286(7) Uani 1 1 d D . .
H15 H 0.301(4) 0.955(4) 0.644(3) 0.034 Uiso 1 1 d D . .
C1A C 0.8446(5) 1.6714(5) 0.0398(3) 0.0305(8) Uani 1 1 d . . .
C2A C 0.7603(5) 1.5107(5) 0.0969(4) 0.0298(10) Uani 0.839(2) 1 d P A 1
H2A H 0.8042 1.4104 0.0669 0.036 Uiso 0.839(2) 1 calc PR A 1
C3A C 0.6260(5) 1.4996(5) 0.1883(4) 0.0258(9) Uani 0.839(2) 1 d P A 1
H3A H 0.5810 1.6018 0.2145 0.031 Uiso 0.839(2) 1 calc PR A 1
C4A C 0.5410(5) 1.3459(5) 0.2523(3) 0.0278(10) Uani 0.839(2) 1 d PD A 1
C5A C 0.6032(5) 1.1879(5) 0.2253(3) 0.0260(10) Uani 0.839(2) 1 d PD A 1
H5A H 0.6973 1.1791 0.1608 0.031 Uiso 0.839(2) 1 calc PR A 1
C6A C 0.5280(5) 1.0456(5) 0.2921(3) 0.0239(9) Uani 0.839(2) 1 d PD A 1
H6A H 0.5668 0.9378 0.2736 0.029 Uiso 0.839(2) 1 calc PR A 1
C7A C 0.3948(5) 1.0647(5) 0.3866(3) 0.0346(11) Uani 1.000(11) 1 d . . .
C8A C 0.3231(6) 1.2141(6) 0.4117(4) 0.0326(13) Uani 0.839(2) 1 d PD A 1
H8A H 0.2232 1.2202 0.4725 0.039 Uiso 0.839(2) 1 calc PR A 1
C9A C 0.4015(5) 1.3586(5) 0.3448(4) 0.0268(10) Uani 0.839(2) 1 d PD A 1
H9A H 0.3590 1.4654 0.3629 0.032 Uiso 0.839(2) 1 calc PR A 1
C10A C 0.6372(4) 1.0764(4) 0.5620(3) 0.0274(8) Uani 1 1 d . . .
C11A C 0.5545(4) 0.9067(4) 0.6096(3) 0.0269(8) Uani 1 1 d . . .
H11A H 0.6193 0.8206 0.5631 0.032 Uiso 1 1 calc R . .
C12A C 0.5716(5) 0.8687(5) 0.7372(3) 0.0294(8) Uani 1 1 d . . .
H12A H 0.5045 0.9539 0.7835 0.035 Uiso 1 1 calc R . .
C13A C 0.7623(5) 0.8836(5) 0.7453(4) 0.0409(10) Uani 1 1 d . . .
H13A H 0.7714 0.8641 0.8273 0.061 Uiso 1 1 calc R . .
H13B H 0.8075 0.9958 0.7129 0.061 Uiso 1 1 calc R . .
H13C H 0.8304 0.8004 0.7010 0.061 Uiso 1 1 calc R . .
C14A C 0.4976(5) 0.6982(5) 0.7892(3) 0.0368(9) Uani 1 1 d . . .
H14A H 0.3728 0.6944 0.7900 0.055 Uiso 1 1 calc R . .
H14B H 0.5152 0.6763 0.8692 0.055 Uiso 1 1 calc R . .
H14C H 0.5568 0.6132 0.7422 0.055 Uiso 1 1 calc R . .
S1B S 1.32334(10) 2.32074(9) -0.01105(7) 0.0279(2) Uani 1 1 d . A .
O1B O 0.9177(4) 1.3701(3) 0.3935(3) 0.0442(8) Uani 1 1 d . A .
H19 H 0.663(5) 1.409(3) 0.539(4) 0.053 Uiso 1 1 d D . .
O2B O 0.7110(3) 1.5019(3) 0.5107(2) 0.0378(7) Uani 1 1 d D A .
O3B O 1.1211(3) 1.9455(3) -0.1666(2) 0.0309(6) Uani 1 1 d D . .
H5 H 1.072(4) 1.854(3) -0.136(3) 0.037 Uiso 1 1 d D . .
O4B O 0.9437(3) 2.0813(3) -0.0331(2) 0.0322(6) Uani 1 1 d . . .
O5B O 1.4898(3) 2.2870(3) -0.0800(2) 0.0336(6) Uani 1 1 d . . .
O6B O 1.3022(4) 2.4553(3) 0.0606(2) 0.0374(7) Uani 1 1 d . . .
N1B N 1.1874(4) 2.3530(3) -0.0933(2) 0.0276(7) Uani 1 1 d D . .
H12 H 1.104(3) 2.415(4) -0.072(3) 0.033 Uiso 1 1 d D . .
C1B C 0.8450(5) 1.5004(4) 0.4262(3) 0.0289(8) Uani 1 1 d . . .
C2B C 0.9198(5) 1.6656(5) 0.3705(4) 0.0278(10) Uani 0.839(2) 1 d P A 1
H2B H 0.8718 1.7636 0.4019 0.033 Uiso 0.839(2) 1 calc PR A 1
C3B C 1.0524(5) 1.6811(5) 0.2777(3) 0.0246(9) Uani 0.839(2) 1 d P A 1
H3B H 1.1031 1.5814 0.2507 0.030 Uiso 0.839(2) 1 calc PR A 1
C4B C 1.1257(5) 1.8401(5) 0.2144(3) 0.0213(9) Uani 0.839(2) 1 d PD A 1
C5B C 1.0606(6) 1.9962(5) 0.2434(4) 0.0272(10) Uani 0.839(2) 1 d PD A 1
H5B H 0.9702 2.0009 0.3106 0.033 Uiso 0.839(2) 1 calc PR A 1
C6B C 1.1236(6) 2.1421(5) 0.1774(4) 0.0266(11) Uani 0.839(2) 1 d PD A 1
H6B H 1.0768 2.2465 0.1978 0.032 Uiso 0.839(2) 1 calc PR A 1
C7B C 1.2540(5) 2.1342(5) 0.0825(3) 0.0290(9) Uani 1 1 d . . .
C8B C 1.3348(5) 1.9853(5) 0.0546(3) 0.0210(9) Uani 0.839(2) 1 d PD A 1
H8B H 1.4329 1.9847 -0.0083 0.025 Uiso 0.839(2) 1 calc PR A 1
C9B C 1.2698(6) 1.8402(5) 0.1197(4) 0.0257(11) Uani 0.839(2) 1 d PD A 1
H9B H 1.3225 1.7374 0.1008 0.031 Uiso 0.839(2) 1 calc PR A 1
C10B C 1.0676(4) 2.0805(5) -0.1164(3) 0.0295(8) Uani 1 1 d . . .
C11B C 1.1668(4) 2.2369(4) -0.1759(3) 0.0255(8) Uani 1 1 d . . .
H11B H 1.2858 2.2030 -0.2144 0.031 Uiso 1 1 calc R . .
C12B C 1.0771(5) 2.3155(4) -0.2729(3) 0.0294(9) Uani 1 1 d . . .
H12B H 1.0719 2.2282 -0.3265 0.035 Uiso 1 1 calc R . .
C13B C 0.8898(5) 2.3684(5) -0.2271(3) 0.0357(9) Uani 1 1 d . . .
H13D H 0.8200 2.2709 -0.1863 0.054 Uiso 1 1 calc R . .
H13E H 0.8400 2.4155 -0.2927 0.054 Uiso 1 1 calc R . .
H13F H 0.8896 2.4528 -0.1729 0.054 Uiso 1 1 calc R . .
C14B C 1.1835(5) 2.4626(5) -0.3454(3) 0.0346(9) Uani 1 1 d . . .
H14D H 1.1323 2.4997 -0.4125 0.052 Uiso 1 1 calc R . .
H14E H 1.3035 2.4281 -0.3732 0.052 Uiso 1 1 calc R . .
H14F H 1.1832 2.5547 -0.2973 0.052 Uiso 1 1 calc R . .
C2C C 0.8682(17) 1.570(2) 0.1488(14) 0.026(4) Uani 0.161(2) 1 d PDU A 2
H2C H 0.9112 1.4562 0.1311 0.031 Uiso 0.161(2) 1 calc PR A 2
C3C C 0.704(2) 1.555(3) 0.2482(13) 0.032(4) Uani 0.161(2) 1 d PDU A 2
H3C H 0.6208 1.6420 0.2280 0.038 Uiso 0.161(2) 1 calc PR A 2
C4C C 0.603(2) 1.3887(18) 0.2800(17) 0.024(4) Uani 0.161(2) 1 d PDU A 2
C5C C 0.675(3) 1.2375(17) 0.2476(18) 0.029(4) Uani 0.161(2) 1 d PDU A 2
H5C H 0.7795 1.2381 0.1899 0.034 Uiso 0.161(2) 1 calc PR A 2
C6C C 0.596(3) 1.088(2) 0.2977(18) 0.023(4) Uani 0.161(2) 1 d PDU A 2
H6C H 0.6595 0.9889 0.2814 0.028 Uiso 0.161(2) 1 calc PR A 2
C8C C 0.351(2) 1.245(2) 0.3999(18) 0.008(4) Uani 0.161(2) 1 d PDU A 2
H8C H 0.2376 1.2608 0.4441 0.010 Uiso 0.161(2) 1 calc PR A 2
C9C C 0.447(3) 1.393(3) 0.359(2) 0.041(5) Uani 0.161(2) 1 d PDU A 2
H9C H 0.4044 1.4957 0.3860 0.050 Uiso 0.161(2) 1 calc PR A 2
C2D C 0.8059(19) 1.626(3) 0.3317(16) 0.034(4) Uani 0.161(2) 1 d PDU A 2
H2D H 0.7617 1.7348 0.3593 0.041 Uiso 0.161(2) 1 calc PR A 2
C3D C 0.972(2) 1.643(3) 0.2326(13) 0.025(4) Uani 0.161(2) 1 d PDU A 2
H3D H 1.0595 1.5605 0.2519 0.029 Uiso 0.161(2) 1 calc PR A 2
C4D C 1.059(2) 1.8104(18) 0.1907(17) 0.024(4) Uani 0.161(2) 1 d PDU A 2
C5D C 0.999(2) 1.9622(17) 0.2320(16) 0.016(4) Uani 0.161(2) 1 d PDU A 2
H5D H 0.9073 1.9588 0.2990 0.019 Uiso 0.161(2) 1 calc PR A 2
C6D C 1.067(3) 2.114(2) 0.180(2) 0.021(4) Uani 0.161(2) 1 d PDU A 2
H6D H 1.0053 2.2122 0.2007 0.026 Uiso 0.161(2) 1 calc PR A 2
C8D C 1.276(3) 1.978(2) 0.048(2) 0.043(5) Uani 0.161(2) 1 d PDU A 2
H8D H 1.3387 1.9733 -0.0298 0.052 Uiso 0.161(2) 1 calc PR A 2
C9D C 1.221(3) 1.827(3) 0.110(2) 0.030(5) Uani 0.161(2) 1 d PDU A 2
H9D H 1.2916 1.7317 0.0975 0.036 Uiso 0.161(2) 1 calc PR A 2

loop_
_atom_site_aniso_label
_atom_site_aniso_U_11
_atom_site_aniso_U_22
_atom_site_aniso_U_33
_atom_site_aniso_U_23
_atom_site_aniso_U_13
_atom_site_aniso_U_12
S1A 0.0385(4) 0.0303(4) 0.0264(4) -0.0017(3) -0.0071(3) 0.0027(3)
O1A 0.0341(13) 0.0198(12) 0.0521(17) 0.0001(12) 0.0052(12) -0.0040(10)
O2A 0.0364(13) 0.0259(12) 0.0248(12) 0.0024(10) 0.0012(10) -0.0028(10)
O3A 0.0312(12) 0.0278(12) 0.0327(13) -0.0016(11) 0.0077(10) -0.0012(10)
O4A 0.0395(14) 0.0310(13) 0.0339(14) -0.0016(11) 0.0169(11) -0.0054(11)
O5A 0.0408(13) 0.0440(15) 0.0346(13) 0.0012(12) -0.0094(11) -0.0012(12)
O6A 0.0577(16) 0.0305(13) 0.0325(13) -0.0052(11) -0.0090(12) 0.0036(12)
N1A 0.0282(14) 0.0282(15) 0.0248(14) 0.0004(12) 0.0032(11) 0.0018(12)
C1A 0.0358(18) 0.0321(18) 0.0212(16) 0.0043(15) -0.0046(14) 0.0065(15)
C2A 0.035(2) 0.025(2) 0.027(2) 0.0009(17) -0.0001(17) -0.0082(17)
C3A 0.0282(19) 0.0242(19) 0.0238(19) 0.0026(16) -0.0054(16) 0.0024(16)
C4A 0.031(2) 0.033(2) 0.0212(19) -0.0012(17) -0.0082(17) -0.0022(18)
C5A 0.024(2) 0.028(2) 0.022(2) -0.0007(17) 0.0022(16) -0.0052(17)
C6A 0.0261(19) 0.0211(19) 0.0221(19) 0.0003(16) -0.0007(16) -0.0054(17)
C7A 0.045(2) 0.032(2) 0.0244(19) -0.0010(16) -0.0042(15) 0.0042(16)
C8A 0.033(2) 0.035(3) 0.022(2) 0.006(2) 0.0073(18) -0.003(2)
C9A 0.030(2) 0.025(2) 0.022(2) 0.0030(17) -0.0003(17) -0.0024(17)
C10A 0.0296(17) 0.0291(18) 0.0191(16) 0.0062(14) 0.0005(13) -0.0006(14)
C11A 0.0307(16) 0.0254(16) 0.0224(16) -0.0031(14) -0.0004(13) 0.0014(13)
C12A 0.0349(18) 0.0296(18) 0.0219(17) 0.0029(15) -0.0045(14) 0.0015(15)
C13A 0.043(2) 0.044(2) 0.035(2) 0.0107(17) -0.0122(16) -0.0071(17)
C14A 0.043(2) 0.037(2) 0.0285(19) 0.0069(16) -0.0073(16) -0.0022(17)
S1B 0.0380(4) 0.0193(4) 0.0247(4) 0.0025(3) -0.0051(3) -0.0028(3)
O1B 0.0455(15) 0.0222(13) 0.0563(18) 0.0057(12) 0.0035(13) -0.0013(11)
O2B 0.0462(15) 0.0303(13) 0.0300(13) 0.0019(11) 0.0047(11) -0.0088(12)
O3B 0.0403(13) 0.0205(11) 0.0256(12) -0.0029(10) 0.0073(10) -0.0062(10)
O4B 0.0340(13) 0.0309(13) 0.0261(12) -0.0048(11) 0.0072(10) -0.0066(10)
O5B 0.0286(12) 0.0311(13) 0.0379(14) 0.0051(11) -0.0042(10) -0.0016(10)
O6B 0.0566(16) 0.0260(12) 0.0302(13) 0.0007(11) -0.0125(12) 0.0005(12)
N1B 0.0327(15) 0.0204(13) 0.0252(14) -0.0004(12) 0.0029(12) -0.0021(12)
C1B 0.0364(18) 0.0250(17) 0.0226(16) 0.0004(14) -0.0019(14) -0.0002(15)
C2B 0.029(2) 0.023(2) 0.029(2) 0.0013(17) -0.0008(17) -0.0003(17)
C3B 0.032(2) 0.0197(19) 0.0205(19) -0.0012(16) -0.0031(16) 0.0048(16)
C4B 0.031(2) 0.0157(18) 0.0155(18) 0.0040(15) -0.0034(16) -0.0033(16)
C5B 0.031(2) 0.031(2) 0.0176(19) -0.0067(18) 0.0011(16) -0.0045(19)
C6B 0.034(2) 0.021(2) 0.021(2) 0.0009(17) 0.0020(18) -0.0012(18)
C7B 0.0386(19) 0.0275(18) 0.0194(17) 0.0011(14) -0.0045(14) 0.0024(15)
C8B 0.0206(19) 0.0211(19) 0.0181(18) -0.0011(16) 0.0024(15) 0.0009(16)
C9B 0.027(2) 0.021(2) 0.027(2) -0.0063(17) -0.0008(17) 0.0063(17)
C10B 0.0283(18) 0.0325(19) 0.0248(17) -0.0007(15) -0.0005(14) 0.0026(15)
C11B 0.0298(16) 0.0241(16) 0.0194(16) -0.0021(13) 0.0016(13) -0.0047(13)
C12B 0.0338(18) 0.0269(18) 0.0248(18) -0.0023(15) -0.0004(15) -0.0077(15)
C13B 0.0358(19) 0.040(2) 0.0309(19) -0.0031(17) -0.0066(15) 0.0006(16)
C14B 0.0405(19) 0.035(2) 0.0255(18) 0.0061(16) -0.0054(15) -0.0036(16)
C2C 0.027(5) 0.022(5) 0.028(5) -0.002(4) -0.002(4) 0.000(4)
C3C 0.032(5) 0.032(5) 0.031(5) -0.004(4) -0.006(4) 0.001(4)
C4C 0.024(5) 0.024(5) 0.022(5) 0.002(4) -0.004(4) 0.000(4)
C5C 0.030(5) 0.027(5) 0.027(5) -0.001(4) -0.004(4) -0.001(4)
C6C 0.025(5) 0.025(5) 0.022(5) -0.006(4) -0.007(4) -0.001(4)
C8C 0.008(5) 0.010(5) 0.007(5) -0.001(4) -0.002(4) 0.002(4)
C9C 0.043(6) 0.040(6) 0.041(6) -0.003(4) -0.009(4) -0.001(4)
C2D 0.032(5) 0.032(5) 0.037(5) -0.004(4) -0.003(4) 0.002(4)
C3D 0.025(5) 0.026(5) 0.023(5) -0.002(4) -0.006(4) -0.004(4)
C4D 0.022(5) 0.024(5) 0.023(5) -0.005(4) -0.002(4) 0.004(4)
C5D 0.016(5) 0.017(5) 0.013(5) 0.004(4) -0.002(4) -0.001(4)
C6D 0.022(5) 0.022(5) 0.020(5) -0.005(4) -0.003(4) 0.001(4)
C8D 0.043(6) 0.046(6) 0.042(6) -0.009(4) -0.009(4) -0.002(4)
C9D 0.031(6) 0.031(6) 0.028(6) -0.003(4) -0.007(4) 0.002(4)

loop_
_atom_type_symbol
_atom_type_description
_atom_type_scat_dispersion_real
_atom_type_scat_dispersion_imag
_atom_type_scat_source
C C 0.0181 0.0091 'International Tables Vol C Tables 4.2.6.8 and 6.1.1.4'
H H 0.0000 0.0000 'International Tables Vol C Tables 4.2.6.8 and 6.1.1.4'
N N 0.0311 0.0180 'International Tables Vol C Tables 4.2.6.8 and 6.1.1.4'
O O 0.0492 0.0322 'International Tables Vol C Tables 4.2.6.8 and 6.1.1.4'
S S 0.3331 0.5567 'International Tables Vol C Tables 4.2.6.8 and 6.1.1.4'

loop_
_geom_angle_atom_site_label_1
_geom_angle_atom_site_label_2
_geom_angle_atom_site_label_3
_geom_angle
O5A S1A O6A 121.40(17)
O5A S1A N1A 104.49(15)
O6A S1A N1A 106.67(15)
O5A S1A C7A 109.99(17)
O6A S1A C7A 107.79(17)
N1A S1A C7A 105.30(17)
C1A O1A H3 116(3)
C10A O4A H7 107(3)
C11A N1A S1A 123.5(2)
C11A N1A H15 119(2)
S1A N1A H15 109(3)
O2A C1A O1A 124.2(3)
O2A C1A C2A 118.9(3)
O1A C1A C2A 116.7(3)
O2A C1A C2C 112.8(6)
O1A C1A C2C 104.7(7)
C2A C1A C2C 50.3(6)
C3A C2A C1A 123.4(4)
C3A C2A H2A 118.3
C1A C2A H2A 118.3
C2A C3A C4A 126.6(4)
C2A C3A H3A 116.7
C4A C3A H3A 116.7
C9A C4A C5A 119.9(4)
C9A C4A C3A 118.6(4)
C5A C4A C3A 121.4(4)
C6A C5A C4A 120.2(3)
C6A C5A H5A 119.9
C4A C5A H5A 119.9
C7A C6A C5A 117.9(4)
C7A C6A H6A 121.1
C5A C6A H6A 121.1
C8A C7A C6A 123.9(4)
C8A C7A C8C 12.0(7)
C6A C7A C8C 112.9(7)
C8A C7A C6C 112.2(6)
C6A C7A C6C 21.4(7)
C8C C7A C6C 100.3(8)
C8A C7A S1A 118.1(3)
C6A C7A S1A 118.0(3)
C8C C7A S1A 129.0(7)
C6C C7A S1A 126.4(6)
C7A C8A C9A 117.8(4)
C7A C8A H8A 121.1
C9A C8A H8A 121.1
C4A C9A C8A 120.0(4)
C4A C9A H9A 120.0
C8A C9A H9A 120.0
O3A C10A O4A 124.8(3)
O3A C10A C11A 118.6(3)
O4A C10A C11A 116.6(3)
N1A C11A C10A 111.9(3)
N1A C11A C12A 110.4(3)
C10A C11A C12A 108.7(3)
N1A C11A H11A 108.6
C10A C11A H11A 108.6
C12A C11A H11A 108.6
C14A C12A C13A 110.6(3)
C14A C12A C11A 111.7(3)
C13A C12A C11A 110.1(3)
C14A C12A H12A 108.1
C13A C12A H12A 108.1
C11A C12A H12A 108.1
C12A C13A H13A 109.5
C12A C13A H13B 109.5
H13A C13A H13B 109.5
C12A C13A H13C 109.5
H13A C13A H13C 109.5
H13B C13A H13C 109.5
C12A C14A H14A 109.5
C12A C14A H14B 109.5
H14A C14A H14B 109.5
C12A C14A H14C 109.5
H14A C14A H14C 109.5
H14B C14A H14C 109.5
O5B S1B O6B 120.78(16)
O5B S1B N1B 109.46(15)
O6B S1B N1B 105.57(16)
O5B S1B C7B 106.27(16)
O6B S1B C7B 107.12(16)
N1B S1B C7B 106.91(16)
C1B O2B H19 117(3)
C10B O3B H5 118(2)
C11B N1B S1B 121.3(2)
C11B N1B H12 117(3)
S1B N1B H12 117(3)
O1B C1B O2B 123.9(3)
O1B C1B C2B 119.5(3)
O2B C1B C2B 116.5(3)
O1B C1B C2D 116.2(8)
O2B C1B C2D 104.6(7)
C2B C1B C2D 45.2(7)
C3B C2B C1B 122.3(4)
C3B C2B H2B 118.9
C1B C2B H2B 118.9
C2B C3B C4B 125.1(4)
C2B C3B H3B 117.5
C4B C3B H3B 117.5
C5B C4B C9B 117.0(3)
C5B C4B C3B 123.3(3)
C9B C4B C3B 119.7(3)
C6B C5B C4B 121.9(4)
C6B C5B H5B 119.0
C4B C5B H5B 119.0
C7B C6B C5B 118.6(4)
C7B C6B H6B 120.7
C5B C6B H6B 120.7
C6B C7B C8D 113.3(10)
C6B C7B C8B 122.4(3)
C8D C7B C8B 20.4(12)
C6B C7B C6D 14.7(8)
C8D C7B C6D 102.6(11)
C8B C7B C6D 115.6(6)
C6B C7B S1B 118.9(3)
C8D C7B S1B 123.9(10)
C8B C7B S1B 118.6(3)
C6D C7B S1B 123.8(6)
C9B C8B C7B 118.4(3)
C9B C8B H8B 120.8
C7B C8B H8B 120.8
C8B C9B C4B 121.2(4)
C8B C9B H9B 119.4
C4B C9B H9B 119.4
O4B C10B O3B 123.7(3)
O4B C10B C11B 123.0(3)
O3B C10B C11B 113.3(3)
N1B C11B C10B 112.0(3)
N1B C11B C12B 112.8(3)
C10B C11B C12B 109.1(3)
N1B C11B H11B 107.5
C10B C11B H11B 107.5
C12B C11B H11B 107.5
C14B C12B C13B 110.1(3)
C14B C12B C11B 111.4(3)
C13B C12B C11B 113.5(3)
C14B C12B H12B 107.2
C13B C12B H12B 107.2
C11B C12B H12B 107.2
C12B C13B H13D 109.5
C12B C13B H13E 109.5
H13D C13B H13E 109.5
C12B C13B H13F 109.5
H13D C13B H13F 109.5
H13E C13B H13F 109.5
C12B C14B H14D 109.5
C12B C14B H14E 109.5
H14D C14B H14E 109.5
C12B C14B H14F 109.5
H14D C14B H14F 109.5
H14E C14B H14F 109.5
C1A C2C C3C 114.1(12)
C1A C2C C3D 120.5(14)
C3C C2C C3D 89.5(11)
C1A C2C H2C 110.3
C3C C2C H2C 110.3
C3D C2C H2C 110.3
C4C C3C C2C 119.4(15)
C4C C3C C2D 122.1(16)
C2C C3C C2D 90.7(11)
C4C C3C H3C 107.7
C2C C3C H3C 107.7
C2D C3C H3C 107.7
C9C C4C C5C 121.0(15)
C9C C4C C3C 115.2(14)
C5C C4C C3C 123.0(14)
C6C C5C C4C 121.2(15)
C6C C5C H5C 119.4
C4C C5C H5C 119.4
C5C C6C C7A 125.1(14)
C5C C6C H6C 117.4
C7A C6C H6C 117.4
C9C C8C C7A 132.0(14)
C9C C8C H8C 114.0
C7A C8C H8C 114.0
C4C C9C C8C 119.4(17)
C4C C9C H9C 120.3
C8C C9C H9C 120.3
C1B C2D C3D 106.7(13)
C1B C2D C3C 114.7(16)
C3D C2D C3C 89.9(11)
C1B C2D H2D 114.3
C3D C2D H2D 114.3
C3C C2D H2D 114.3
C4D C3D C2D 120.5(16)
C4D C3D C2C 116.3(15)
C2D C3D C2C 89.9(11)
C4D C3D H3D 109.5
C2D C3D H3D 109.5
C2C C3D H3D 109.5
C5D C4D C9D 113.3(14)
C5D C4D C3D 124.9(13)
C9D C4D C3D 121.6(14)
C6D C5D C4D 123.1(15)
C6D C5D H5D 118.5
C4D C5D H5D 118.5
C5D C6D C7B 122.3(14)
C5D C6D H6D 118.9
C7B C6D H6D 118.9
C7B C8D C9D 129(2)
C7B C8D H8D 115.3
C9D C8D H8D 115.4
C8D C9D C4D 120.8(18)
C8D C9D H9D 119.6
C4D C9D H9D 119.6

loop_
_geom_bond_atom_site_label_1
_geom_bond_atom_site_label_2
_geom_bond_distance
S1A O5A 1.421(3)
S1A O6A 1.429(3)
S1A N1A 1.653(3)
S1A C7A 1.756(4)
O1A C1A 1.284(4)
O1A H3 0.840(18)
O2A C1A 1.257(4)
O3A C10A 1.252(4)
O4A C10A 1.277(4)
O4A H7 0.848(17)
N1A C11A 1.448(4)
N1A H15 0.837(18)
C1A C2A 1.483(5)
C1A C2C 1.495(18)
C2A C3A 1.335(5)
C2A H2A 0.9500
C3A C4A 1.465(6)
C3A H3A 0.9500
C4A C9A 1.385(5)
C4A C5A 1.404(6)
C5A C6A 1.379(5)
C5A H5A 0.9500
C6A C7A 1.378(5)
C6A H6A 0.9500
C7A C8A 1.360(6)
C7A C8C 1.506(17)
C7A C6C 1.703(19)
C8A C9A 1.401(6)
C8A H8A 0.9500
C9A H9A 0.9500
C10A C11A 1.515(5)
C11A C12A 1.539(5)
C11A H11A 1.0000
C12A C14A 1.509(5)
C12A C13A 1.529(5)
C12A H12A 1.0000
C13A H13A 0.9800
C13A H13B 0.9800
C13A H13C 0.9800
C14A H14A 0.9800
C14A H14B 0.9800
C14A H14C 0.9800
S1B O5B 1.429(3)
S1B O6B 1.431(3)
S1B N1B 1.593(3)
S1B C7B 1.781(4)
O1B C1B 1.250(4)
O2B C1B 1.288(4)
O2B H19 0.844(18)
O3B C10B 1.317(4)
O3B H5 0.838(17)
O4B C10B 1.228(4)
N1B C11B 1.452(4)
N1B H12 0.835(18)
C1B C2B 1.485(5)
C1B C2D 1.51(2)
C2B C3B 1.338(6)
C2B H2B 0.9500
C3B C4B 1.467(5)
C3B H3B 0.9500
C4B C5B 1.403(5)
C4B C9B 1.412(5)
C5B C6B 1.371(6)
C5B H5B 0.9500
C6B C7B 1.354(5)
C6B H6B 0.9500
C7B C8D 1.36(2)
C7B C8B 1.392(5)
C7B C6D 1.66(2)
C8B C9B 1.365(5)
C8B H8B 0.9500
C9B H9B 0.9500
C10B C11B 1.509(5)
C11B C12B 1.548(5)
C11B H11B 1.0000
C12B C14B 1.525(5)
C12B C13B 1.533(5)
C12B H12B 1.0000
C13B H13D 0.9800
C13B H13E 0.9800
C13B H13F 0.9800
C14B H14D 0.9800
C14B H14E 0.9800
C14B H14F 0.9800
C2C C3C 1.546(16)
C2C C3D 1.567(18)
C2C H2C 1.0000
C3C C4C 1.53(2)
C3C C2D 1.552(18)
C3C H3C 1.0000
C4C C9C 1.382(16)
C4C C5C 1.395(16)
C5C C6C 1.374(17)
C5C H5C 0.9500
C6C H6C 0.9500
C8C C9C 1.395(17)
C8C H8C 0.9500
C9C H9C 0.9500
C2D C3D 1.551(17)
C2D H2D 1.0000
C3D C4D 1.50(2)
C3D H3D 1.0000
C4D C5D 1.405(16)
C4D C9D 1.414(17)
C5D C6D 1.368(16)
C5D H5D 0.9500
C6D H6D 0.9500
C8D C9D 1.374(17)
C8D H8D 0.9500
C9D H9D 0.9500

loop_
_geom_hbond_atom_site_label_D
_geom_hbond_atom_site_label_H
_geom_hbond_atom_site_label_A
_geom_hbond_distance_DH
_geom_hbond_distance_HA
_geom_hbond_distance_DA
_geom_hbond_angle_DHA
_geom_hbond_site_symmetry_A
O3B H5 O2A 0.838(17) 1.83(2) 2.652(3) 168(4) .
O1A H3 O4B 0.840(18) 1.824(19) 2.662(3) 175(4) .
O4A H7 O1B 0.848(17) 1.80(2) 2.624(3) 163(4) .
O2B H19 O3A 0.844(18) 1.839(18) 2.683(3) 178(4) .
N1A H15 O3B 0.837(18) 2.37(3) 3.075(4) 142(3) 1_446
N1B H12 O2A 0.835(18) 2.30(2) 3.080(4) 155(3) 1_565

loop_
_geom_torsion_atom_site_label_1
_geom_torsion_atom_site_label_2
_geom_torsion_atom_site_label_3
_geom_torsion_atom_site_label_4
_geom_torsion
O5A S1A N1A C11A -176.2(3)
O6A S1A N1A C11A 54.1(3)
C7A S1A N1A C11A -60.3(3)
O2A C1A C2A C3A 177.1(4)
O1A C1A C2A C3A -6.8(6)
C2C C1A C2A C3A 80.4(9)
C1A C2A C3A C4A -177.2(4)
C2A C3A C4A C9A -179.4(4)
C2A C3A C4A C5A 3.7(7)
C9A C4A C5A C6A -1.3(7)
C3A C4A C5A C6A 175.6(4)
C4A C5A C6A C7A -1.6(6)
C5A C6A C7A C8A 6.0(7)
C5A C6A C7A C8C 0.8(10)
C5A C6A C7A C6C -56.1(18)
C5A C6A C7A S1A -175.3(3)
O5A S1A C7A C8A 40.8(4)
O6A S1A C7A C8A 175.1(4)
N1A S1A C7A C8A -71.3(4)
O5A S1A C7A C6A -137.9(3)
O6A S1A C7A C6A -3.6(4)
N1A S1A C7A C6A 110.0(3)
O5A S1A C7A C8C 46.6(11)
O6A S1A C7A C8C -179.0(11)
N1A S1A C7A C8C -65.4(11)
O5A S1A C7A C6C -161.2(10)
O6A S1A C7A C6C -26.9(10)
N1A S1A C7A C6C 86.7(10)
C6A C7A C8A C9A -7.0(8)
C8C C7A C8A C9A 17(5)
C6C C7A C8A C9A 13.4(10)
S1A C7A C8A C9A 174.4(4)
C5A C4A C9A C8A 0.3(7)
C3A C4A C9A C8A -176.7(4)
C7A C8A C9A C4A 3.7(7)
S1A N1A C11A C10A 75.0(3)
S1A N1A C11A C12A -163.7(2)
O3A C10A C11A N1A 54.3(4)
O4A C10A C11A N1A -127.6(3)
O3A C10A C11A C12A -67.9(4)
O4A C10A C11A C12A 110.1(3)
N1A C11A C12A C14A 58.9(4)
C10A C11A C12A C14A -177.9(3)
N1A C11A C12A C13A -177.9(3)
C10A C11A C12A C13A -54.7(4)
O5B S1B N1B C11B 50.9(3)
O6B S1B N1B C11B -177.7(2)
C7B S1B N1B C11B -63.8(3)
O1B C1B C2B C3B 7.2(6)
O2B C1B C2B C3B -176.0(4)
C2D C1B C2B C3B -91.7(11)
C1B C2B C3B C4B 176.2(4)
C2B C3B C4B C5B -1.5(7)
C2B C3B C4B C9B 178.0(5)
C9B C4B C5B C6B 5.3(7)
C3B C4B C5B C6B -175.2(4)
C4B C5B C6B C7B -0.9(7)
C5B C6B C7B C8D 15.8(15)
C5B C6B C7B C8B -4.9(7)
C5B C6B C7B C6D 61(3)
C5B C6B C7B S1B 174.4(3)
O5B S1B C7B C6B 163.1(3)
O6B S1B C7B C6B 32.7(4)
N1B S1B C7B C6B -80.1(4)
O5B S1B C7B C8D -40.8(15)
O6B S1B C7B C8D -171.2(15)
N1B S1B C7B C8D 76.0(15)
O5B S1B C7B C8B -17.6(4)
O6B S1B C7B C8B -148.0(3)
N1B S1B C7B C8B 99.2(3)
O5B S1B C7B C6D 179.4(10)
O6B S1B C7B C6D 49.0(11)
N1B S1B C7B C6D -63.8(11)
C6B C7B C8B C9B 5.8(7)
C8D C7B C8B C9B -63(3)
C6D C7B C8B C9B -9.1(11)
S1B C7B C8B C9B -173.5(3)
C7B C8B C9B C4B -1.0(7)
C5B C4B C9B C8B -4.3(7)
C3B C4B C9B C8B 176.2(4)
S1B N1B C11B C10B 75.1(3)
S1B N1B C11B C12B -161.2(2)
O4B C10B C11B N1B 37.9(5)
O3B C10B C11B N1B -145.6(3)
O4B C10B C11B C12B -87.8(4)
O3B C10B C11B C12B 88.7(4)
N1B C11B C12B C14B 61.4(4)
C10B C11B C12B C14B -173.4(3)
N1B C11B C12B C13B -63.6(4)
C10B C11B C12B C13B 61.6(4)
O2A C1A C2C C3C -174.0(10)
O1A C1A C2C C3C 48.2(13)
C2A C1A C2C C3C -64.5(11)
O2A C1A C2C C3D 81.4(13)
O1A C1A C2C C3D -56.4(12)
C2A C1A C2C C3D -169.2(16)
C1A C2C C3C C4C 108.0(19)
C3D C2C C3C C4C -128.4(17)
C1A C2C C3C C2D -123.9(14)
C3D C2C C3C C2D -0.4(16)
C2C C3C C4C C9C -172.2(19)
C2D C3C C4C C9C 76(3)
C2C C3C C4C C5C 18(3)
C2D C3C C4C C5C -94(2)
C9C C4C C5C C6C -3(4)
C3C C4C C5C C6C 166(2)
C4C C5C C6C C7A 10(3)
C8A C7A C6C C5C -5(2)
C6A C7A C6C C5C 122(3)
C8C C7A C6C C5C -6(2)
S1A C7A C6C C5C -164.4(16)
C8A C7A C8C C9C 180(7)
C6A C7A C8C C9C -22(3)
C6C C7A C8C C9C -4(3)
S1A C7A C8C C9C 154(2)
C5C C4C C9C C8C -6(4)
C3C C4C C9C C8C -176(2)
C7A C8C C9C C4C 9(4)
O1B C1B C2D C3D -45.3(14)
O2B C1B C2D C3D 174.2(10)
C2B C1B C2D C3D 61.2(10)
O1B C1B C2D C3C 52.5(12)
O2B C1B C2D C3C -88.0(12)
C2B C1B C2D C3C 159.0(17)
C4C C3C C2D C1B 18(2)
C2C C3C C2D C1B -108.0(14)
C4C C3C C2D C3D 126.3(16)
C2C C3C C2D C3D 0.4(17)
C1B C2D C3D C4D -123.6(18)
C3C C2D C3D C4D 120.6(18)
C1B C2D C3D C2C 115.5(14)
C3C C2D C3D C2C -0.4(16)
C1A C2C C3D C4D -6.1(19)
C3C C2C C3D C4D -124.1(15)
C1A C2C C3D C2D 118.3(14)
C3C C2C C3D C2D 0.4(16)
C2D C3D C4D C5D -2(3)
C2C C3D C4D C5D 104(2)
C2D C3D C4D C9D 173(2)
C2C C3D C4D C9D -80(3)
C9D C4D C5D C6D 14(3)
C3D C4D C5D C6D -170(2)
C4D C5D C6D C7B -14(3)
C6B C7B C6D C5D -120(4)
C8D C7B C6D C5D 18(3)
C8B C7B C6D C5D 2(2)
S1B C7B C6D C5D 165.1(16)
C6B C7B C8D C9D -19(3)
C8B C7B C8D C9D 102(5)
C6D C7B C8D C9D -30(3)
S1B C7B C8D C9D -176(2)
C7B C8D C9D C4D 36(4)
C5D C4D C9D C8D -22(4)
C3D C4D C9D C8D 162(2)
